data_4320939
loop_
_publ_author_name
'Ichiro Ino'
'Liang Ping Wu'
'Megumu Munakata'
'Masahiko Maekawa'
'Yusaku Suenaga'
'Takayoshi Kuroda-Sowa'
'Yoshinobu Kitamori'

_publ_section_title
;
 Structural Studies of Silver(I) Coordination Polymers with Aryl Iodide
 Derived Ligands
;
_journal_name_full 'Inorganic Chemistry'
_journal_page_first 2146
_journal_page_last 2151
_journal_paper_doi 10.1021/ic991261g
_journal_volume 39
_journal_year 2000
_chemical_formula_moiety 'C24 H20 Ag Cl I3 N O5 '
_chemical_formula_sum 'C24 H20 Ag Cl I3 N O5'
_chemical_formula_weight 926.46
_space_group_IT_number 14
_symmetry_cell_setting monoclinic
_symmetry_Int_Tables_number 14
_symmetry_space_group_name_Hall '-P 2ybc'
_symmetry_space_group_name_H-M 'P 1 21/c 1'
_audit_creation_date 'Sun Feb 21 05:08:57 1999'
_audit_creation_method 'from TEXRAY.INF file'
_cell_angle_alpha 90
_cell_angle_beta 93.7476(6)
_cell_angle_gamma 90
_cell_formula_units_Z 4
_cell_length_a 10.6675(7)
_cell_length_b 10.537(1)
_cell_length_c 25.5279(6)
_cell_measurement_reflns_used 6426
_cell_measurement_temperature 296.2
_cell_measurement_theta_max 27.5
_cell_volume 2863.3(3)
_computing_cell_refinement 'Rigaku/AFC Diffractometer Control'
_computing_data_collection 'Rigaku/AFC Diffractometer Control'
_computing_data_reduction teXsan
_computing_publication_material teXsan
_computing_structure_refinement teXsan
_computing_structure_solution SIR92
_diffrn_ambient_temperature 296.2
_diffrn_measurement_device_type 'Quantum CCD/Rigaku AFC7'
_diffrn_measurement_method \w
_diffrn_radiation_type 'Mo K\a'
_diffrn_radiation_wavelength 0.7107
_diffrn_reflns_av_sigmaI/netI 0.012
_diffrn_reflns_limit_h_max 13
_diffrn_reflns_limit_h_min 0
_diffrn_reflns_limit_k_max 13
_diffrn_reflns_limit_k_min 0
_diffrn_reflns_limit_l_max 32
_diffrn_reflns_limit_l_min -33
_diffrn_reflns_number 6426
_diffrn_reflns_reduction_process 'Lp corrections applied'
_exptl_absorpt_coefficient_mu 4.064
_exptl_absorpt_correction_type none
_exptl_crystal_colour colorless
_exptl_crystal_density_diffrn 2.149
_exptl_crystal_density_method 'not measured'
_exptl_crystal_description block
_exptl_crystal_F_000 1736.00
_exptl_crystal_size_max 0.300
_exptl_crystal_size_mid 0.300
_exptl_crystal_size_min 0.200
_refine_diff_density_max 1.70
_refine_diff_density_min -1.61
_refine_ls_extinction_method none
_refine_ls_goodness_of_fit_ref 1.647
_refine_ls_hydrogen_treatment noref
_refine_ls_matrix_type full
_refine_ls_number_parameters 316
_refine_ls_number_reflns 6418
_refine_ls_R_factor_all 0.0518
_refine_ls_R_factor_gt 0.0422
_refine_ls_shift/su_max 0.0010
_refine_ls_structure_factor_coef Fsqd
_refine_ls_weighting_details 'w = 1/[\s^2^(Fo^2^) + 0.00360(Fo^2^)^2^]'
_refine_ls_weighting_scheme calc
_refine_ls_wR_factor_gt 0.1259
_refine_ls_wR_factor_ref 0.1304
_reflns_number_gt 5433
_reflns_number_total 6426
_reflns_threshold_expression >2.0sigma(I)
_cod_data_source_file ic991261g_2.cif
_cod_data_source_block '[Ag(L2)(H2O)]ClO4.BC6H6'
_cod_original_sg_symbol_H-M 'P 21/c '
_cod_original_formula_sum 'C24 H20 Ag Cl I3 N O5 '
_cod_database_code 4320939

loop_
_symmetry_equiv_pos_as_xyz
x,y,z
-x,1/2+y,1/2-z
-x,-y,-z
x,1/2-y,1/2+z

loop_
_atom_site_label
_atom_site_type_symbol
_atom_site_fract_x
_atom_site_fract_y
_atom_site_fract_z
_atom_site_U_iso_or_equiv
_atom_site_adp_type
_atom_site_occupancy
_atom_site_calc_flag
_atom_site_refinement_flags
_atom_site_disorder_assembly
_atom_site_disorder_group
I(1) I 0.60446(3) 0.20582(3) 0.17196(2) 0.0629(1) Uani 1.00 d . . .
I(2) I 0.00006(3) 0.63343(5) -0.13586(1) 0.0728(1) Uani 1.00 d . . .
I(3) I 0.25301(3) 1.09269(3) 0.25184(1) 0.0662(1) Uani 1.00 d . . .
Ag(1) Ag 0.82500(5) 0.33461(6) 0.21156(2) 0.0853(2) Uani 1.00 d . . .
Cl(1) Cl 0.84072(9) -0.07886(10) 0.19689(4) 0.0472(3) Uani 1.00 d . . .
O(1) O 0.8764(4) -0.1957(4) 0.1735(2) 0.067(1) Uani 1.00 d . . .
O(2) O 0.7110(4) -0.0790(5) 0.2032(2) 0.090(2) Uani 1.00 d . . .
O(3) O 0.9107(5) -0.0675(5) 0.2461(2) 0.096(2) Uani 1.00 d . . .
O(4) O 0.8705(4) 0.0266(4) 0.1649(2) 0.079(1) Uani 1.00 d . . .
O(5) O 0.8934(4) 0.1948(3) 0.2789(2) 0.065(1) Uani 1.00 d . . .
N(1) N 0.3252(3) 0.6862(4) 0.0775(1) 0.0483(10) Uani 1.00 d . . .
C(1) C 0.3884(4) 0.5766(4) 0.0994(2) 0.0407(10) Uani 1.00 d . . .
C(2) C 0.4882(4) 0.5264(4) 0.0750(2) 0.051(1) Uani 1.00 d . . .
C(3) C 0.5501(4) 0.4197(5) 0.0958(2) 0.055(1) Uani 1.00 d . . .
C(4) C 0.5108(4) 0.3674(4) 0.1412(2) 0.046(1) Uani 1.00 d . . .
C(5) C 0.4114(4) 0.4177(4) 0.1665(2) 0.048(1) Uani 1.00 d . . .
C(6) C 0.3504(4) 0.5218(4) 0.1451(2) 0.045(1) Uani 1.00 d . . .
C(7) C 0.2537(4) 0.6742(4) 0.0295(2) 0.043(1) Uani 1.00 d . . .
C(8) C 0.2299(4) 0.7798(4) -0.0029(2) 0.045(1) Uani 1.00 d . . .
C(9) C 0.1603(4) 0.7683(5) -0.0502(2) 0.050(1) Uani 1.00 d . . .
C(10) C 0.1130(4) 0.6521(5) -0.0656(2) 0.053(1) Uani 1.00 d . . .
C(11) C 0.1372(4) 0.5465(5) -0.0352(2) 0.055(1) Uani 1.00 d . . .
C(12) C 0.2082(5) 0.5568(5) 0.0124(2) 0.054(1) Uani 1.00 d . . .
C(13) C 0.3095(4) 0.7886(4) 0.1123(2) 0.0410(10) Uani 1.00 d . . .
C(14) C 0.4101(4) 0.8188(4) 0.1481(2) 0.048(1) Uani 1.00 d . . .
C(15) C 0.3955(4) 0.9086(4) 0.1865(2) 0.047(1) Uani 1.00 d . . .
C(16) C 0.2808(4) 0.9684(4) 0.1890(2) 0.047(1) Uani 1.00 d . . .
C(17) C 0.1828(4) 0.9450(4) 0.1526(2) 0.049(1) Uani 1.00 d . . .
C(18) C 0.1963(4) 0.8541(4) 0.1146(2) 0.047(1) Uani 1.00 d . . .
C(19) C 0.3990(10) 0.151(1) 0.0288(4) 0.121(4) Uani 1.00 d . . .
C(20) C 0.303(1) 0.155(1) 0.0519(3) 0.114(3) Uani 1.00 d . . .
C(21) C 0.184(1) 0.163(1) 0.0249(8) 0.170(6) Uani 1.00 d . . .
C(22) C 0.191(1) 0.160(1) -0.0356(7) 0.158(5) Uani 1.00 d . . .
C(23) C 0.299(1) 0.148(1) -0.0518(4) 0.133(4) Uani 1.00 d . . .
C(24) C 0.398(1) 0.144(1) -0.0223(5) 0.140(5) Uani 1.00 d . . .
H(1) H 0.9663 0.2218 0.3001 0.0380 Uiso 1.00 calc . . .
H(2) H 0.9169 0.1112 0.2688 0.0380 Uiso 1.00 calc . . .
H(3) H 0.5150 0.5651 0.0439 0.0607 Uiso 1.00 calc . . .
H(4) H 0.6179 0.3838 0.0781 0.0645 Uiso 1.00 calc . . .
H(5) H 0.3864 0.3811 0.1986 0.0589 Uiso 1.00 calc . . .
H(6) H 0.2798 0.5566 0.1617 0.0551 Uiso 1.00 calc . . .
H(7) H 0.2616 0.8612 0.0078 0.0542 Uiso 1.00 calc . . .
H(8) H 0.1456 0.8410 -0.0724 0.0616 Uiso 1.00 calc . . .
H(9) H 0.1055 0.4659 -0.0471 0.0676 Uiso 1.00 calc . . .
H(10) H 0.2258 0.4817 0.0333 0.0665 Uiso 1.00 calc . . .
H(11) H 0.4894 0.7772 0.1457 0.0573 Uiso 1.00 calc . . .
H(12) H 0.4631 0.9290 0.2117 0.0559 Uiso 1.00 calc . . .
H(13) H 0.1068 0.9920 0.1539 0.0580 Uiso 1.00 calc . . .
H(14) H 0.1276 0.8361 0.0898 0.0553 Uiso 1.00 calc . . .
H(15) H 0.4786 0.1501 0.0483 0.1437 Uiso 1.00 calc . . .
H(16) H 0.3070 0.1551 0.0906 0.1285 Uiso 1.00 calc . . .
H(17) H 0.1078 0.1675 0.0423 0.2309 Uiso 1.00 calc . . .
H(18) H 0.1163 0.1734 -0.0593 0.1942 Uiso 1.00 calc . . .
H(19) H 0.3090 0.1349 -0.0901 0.1547 Uiso 1.00 calc . . .
H(20) H 0.4793 0.1366 -0.0363 0.1652 Uiso 1.00 calc . . .

loop_
_atom_site_aniso_label
_atom_site_aniso_U_11
_atom_site_aniso_U_22
_atom_site_aniso_U_33
_atom_site_aniso_U_12
_atom_site_aniso_U_13
_atom_site_aniso_U_23
I(1) 0.0583(2) 0.0437(2) 0.0843(3) 0.0096(1) -0.0134(2) 0.0095(1)
I(2) 0.0550(2) 0.1107(3) 0.0508(2) -0.0145(2) -0.0120(1) -0.0071(2)
I(3) 0.0812(2) 0.0525(2) 0.0672(2) 0.0006(1) 0.0214(2) -0.0176(1)
Ag(1) 0.0721(3) 0.1130(4) 0.0696(3) 0.0054(2) -0.0052(2) -0.0044(3)
Cl(1) 0.0479(5) 0.0406(5) 0.0514(5) 0.0050(4) -0.0090(4) 0.0073(4)
O(1) 0.083(2) 0.054(2) 0.063(2) 0.012(2) -0.010(2) -0.001(2)
O(2) 0.054(2) 0.095(3) 0.123(4) 0.006(2) 0.020(2) 0.034(3)
O(3) 0.135(4) 0.071(3) 0.075(3) 0.025(3) -0.053(3) -0.011(2)
O(4) 0.068(2) 0.061(2) 0.107(3) 0.007(2) 0.008(2) 0.039(2)
O(5) 0.068(2) 0.054(2) 0.073(2) -0.008(2) -0.006(2) -0.014(2)
N(1) 0.057(2) 0.045(2) 0.041(2) 0.017(2) -0.007(1) -0.003(1)
C(1) 0.043(2) 0.038(2) 0.041(2) 0.007(1) -0.002(1) -0.004(2)
C(2) 0.059(2) 0.051(2) 0.043(2) 0.014(2) 0.012(2) 0.003(2)
C(3) 0.052(2) 0.053(3) 0.060(3) 0.016(2) 0.013(2) -0.002(2)
C(4) 0.044(2) 0.038(2) 0.054(2) 0.008(1) -0.002(2) 0.003(2)
C(5) 0.049(2) 0.045(2) 0.049(2) 0.003(2) 0.005(2) 0.005(2)
C(6) 0.044(2) 0.050(2) 0.043(2) 0.008(2) 0.005(2) 0.000(2)
C(7) 0.041(2) 0.048(2) 0.039(2) 0.005(2) 0.000(1) -0.004(2)
C(8) 0.047(2) 0.040(2) 0.049(2) 0.005(2) -0.002(2) 0.002(2)
C(9) 0.046(2) 0.060(3) 0.045(2) 0.003(2) -0.004(2) 0.000(2)
C(10) 0.041(2) 0.078(3) 0.038(2) -0.004(2) -0.002(2) -0.004(2)
C(11) 0.059(2) 0.058(3) 0.049(2) -0.012(2) -0.005(2) -0.008(2)
C(12) 0.062(3) 0.051(3) 0.049(2) -0.001(2) 0.000(2) 0.000(2)
C(13) 0.042(2) 0.040(2) 0.041(2) 0.008(1) 0.003(1) -0.002(2)
C(14) 0.040(2) 0.052(2) 0.051(2) 0.005(2) 0.000(2) -0.006(2)
C(15) 0.044(2) 0.047(2) 0.050(2) -0.001(2) 0.000(2) -0.006(2)
C(16) 0.054(2) 0.038(2) 0.049(2) -0.002(2) 0.014(2) -0.007(2)
C(17) 0.045(2) 0.044(2) 0.058(3) 0.010(2) 0.010(2) 0.001(2)
C(18) 0.039(2) 0.053(2) 0.049(2) 0.010(2) -0.001(2) 0.000(2)
C(19) 0.117(7) 0.156(9) 0.088(6) -0.042(6) -0.016(5) -0.007(6)
C(20) 0.139(8) 0.132(8) 0.073(5) -0.046(6) 0.015(5) -0.017(5)
C(21) 0.141(10) 0.103(7) 0.28(2) 0.004(6) 0.11(1) -0.037(10)
C(22) 0.105(7) 0.16(1) 0.20(1) 0.016(7) -0.056(8) 0.015(10)
C(23) 0.122(8) 0.19(1) 0.087(6) -0.034(7) -0.026(5) 0.034(6)
C(24) 0.113(7) 0.19(1) 0.118(8) -0.050(7) 0.017(6) 0.000(7)

loop_
_atom_type_symbol
_atom_type_description
_atom_type_scat_dispersion_real
_atom_type_scat_dispersion_imag
_atom_type_scat_source
I I -0.474 1.812
;International Tables for Crystallography
(1992, Vol. C, Tables 4.2.6.8 and 6.1.1.1)
;
Ag Ag -0.897 1.101
;International Tables for Crystallography
(1992, Vol. C, Tables 4.2.6.8 and 6.1.1.1)
;
Cl Cl 0.148 0.159
;International Tables for Crystallography
(1992, Vol. C, Tables 4.2.6.8 and 6.1.1.1)
;
O O 0.011 0.006
;International Tables for Crystallography
(1992, Vol. C, Tables 4.2.6.8 and 6.1.1.1)
;
N N 0.006 0.003
;International Tables for Crystallography
(1992, Vol. C, Tables 4.2.6.8 and 6.1.1.1)
;
C C 0.003 0.002
;International Tables for Crystallography
(1992, Vol. C, Tables 4.2.6.8 and 6.1.1.1)
;
H H 0.000 0.000
;International Tables for Crystallography
(1992, Vol. C, Table 6.1.1.2)
;

loop_
_geom_angle_atom_site_label_1
_geom_angle_atom_site_label_2
_geom_angle_atom_site_label_3
_geom_angle
_geom_angle_site_symmetry_1
_geom_angle_site_symmetry_2
_geom_angle_site_symmetry_3
_geom_angle_publ_flag
Ag(1) I(1) C(4) 96.2(1) 1_555 1_555 1_555 yes
Ag(1) I(2) C(10) 102.0(1) 3_665 1_555 1_555 yes
Ag(1) I(3) C(16) 74.4(1) 2_655 1_555 1_555 yes
I(1) Ag(1) I(2) 112.71(2) 1_555 1_555 3_665 yes
I(1) Ag(1) I(3) 107.60(2) 1_555 1_555 2_645 yes
I(1) Ag(1) O(5) 99.88(9) 1_555 1_555 1_555 yes
I(2) Ag(1) I(3) 108.45(2) 3_665 1_555 2_645 yes
I(2) Ag(1) O(5) 113.14(10) 3_665 1_555 1_555 yes
I(3) Ag(1) O(5) 114.80(9) 2_645 1_555 1_555 yes
O(1) Cl(1) O(2) 109.8(3) 1_555 1_555 1_555 yes
O(1) Cl(1) O(3) 107.6(3) 1_555 1_555 1_555 yes
O(1) Cl(1) O(4) 110.9(3) 1_555 1_555 1_555 yes
O(2) Cl(1) O(3) 111.3(3) 1_555 1_555 1_555 yes
O(2) Cl(1) O(4) 108.9(2) 1_555 1_555 1_555 yes
O(3) Cl(1) O(4) 108.4(3) 1_555 1_555 1_555 yes
Ag(1) O(5) H(1) 115.3(3) 1_555 1_555 1_555 no
Ag(1) O(5) H(2) 117.1(3) 1_555 1_555 1_555 no
H(1) O(5) H(2) 102.1(4) 1_555 1_555 1_555 no
C(1) N(1) C(7) 118.9(3) 1_555 1_555 1_555 yes
C(1) N(1) C(13) 116.2(3) 1_555 1_555 1_555 yes
C(7) N(1) C(13) 122.4(3) 1_555 1_555 1_555 yes
N(1) C(1) C(2) 119.4(4) 1_555 1_555 1_555 yes
N(1) C(1) C(6) 120.6(3) 1_555 1_555 1_555 yes
C(2) C(1) C(6) 120.0(4) 1_555 1_555 1_555 yes
C(1) C(2) C(3) 120.0(4) 1_555 1_555 1_555 yes
C(1) C(2) H(3) 119.9(4) 1_555 1_555 1_555 no
C(3) C(2) H(3) 120.1(4) 1_555 1_555 1_555 no
C(2) C(3) C(4) 118.8(4) 1_555 1_555 1_555 yes
C(2) C(3) H(4) 119.7(5) 1_555 1_555 1_555 no
C(4) C(3) H(4) 121.5(5) 1_555 1_555 1_555 no
I(1) C(4) C(3) 118.5(3) 1_555 1_555 1_555 yes
I(1) C(4) C(5) 119.7(3) 1_555 1_555 1_555 yes
C(3) C(4) C(5) 121.8(4) 1_555 1_555 1_555 yes
C(4) C(5) C(6) 118.6(4) 1_555 1_555 1_555 yes
C(4) C(5) H(5) 120.7(4) 1_555 1_555 1_555 no
C(6) C(5) H(5) 120.7(4) 1_555 1_555 1_555 no
C(1) C(6) C(5) 120.8(4) 1_555 1_555 1_555 yes
C(1) C(6) H(6) 119.6(4) 1_555 1_555 1_555 no
C(5) C(6) H(6) 119.6(4) 1_555 1_555 1_555 no
N(1) C(7) C(8) 120.7(4) 1_555 1_555 1_555 yes
N(1) C(7) C(12) 120.9(4) 1_555 1_555 1_555 yes
C(8) C(7) C(12) 118.4(4) 1_555 1_555 1_555 yes
C(7) C(8) C(9) 120.9(4) 1_555 1_555 1_555 yes
C(7) C(8) H(7) 119.9(4) 1_555 1_555 1_555 no
C(9) C(8) H(7) 119.3(4) 1_555 1_555 1_555 no
C(8) C(9) C(10) 119.7(4) 1_555 1_555 1_555 yes
C(8) C(9) H(8) 120.3(5) 1_555 1_555 1_555 no
C(10) C(9) H(8) 120.0(4) 1_555 1_555 1_555 no
I(2) C(10) C(9) 120.5(4) 1_555 1_555 1_555 yes
I(2) C(10) C(11) 118.9(3) 1_555 1_555 1_555 yes
C(9) C(10) C(11) 120.6(4) 1_555 1_555 1_555 yes
C(10) C(11) C(12) 120.1(4) 1_555 1_555 1_555 yes
C(10) C(11) H(9) 119.4(4) 1_555 1_555 1_555 no
C(12) C(11) H(9) 120.5(5) 1_555 1_555 1_555 no
C(7) C(12) C(11) 120.2(4) 1_555 1_555 1_555 yes
C(7) C(12) H(10) 120.3(5) 1_555 1_555 1_555 no
C(11) C(12) H(10) 119.5(5) 1_555 1_555 1_555 no
N(1) C(13) C(14) 117.7(3) 1_555 1_555 1_555 yes
N(1) C(13) C(18) 122.9(4) 1_555 1_555 1_555 yes
C(14) C(13) C(18) 119.3(4) 1_555 1_555 1_555 yes
C(13) C(14) C(15) 120.1(4) 1_555 1_555 1_555 yes
C(13) C(14) H(11) 119.9(4) 1_555 1_555 1_555 no
C(15) C(14) H(11) 120.0(4) 1_555 1_555 1_555 no
C(14) C(15) C(16) 119.1(4) 1_555 1_555 1_555 yes
C(14) C(15) H(12) 121.0(4) 1_555 1_555 1_555 no
C(16) C(15) H(12) 119.8(4) 1_555 1_555 1_555 no
I(3) C(16) C(15) 119.2(3) 1_555 1_555 1_555 yes
I(3) C(16) C(17) 119.2(3) 1_555 1_555 1_555 yes
C(15) C(16) C(17) 121.6(4) 1_555 1_555 1_555 yes
C(16) C(17) C(18) 119.4(4) 1_555 1_555 1_555 yes
C(16) C(17) H(13) 119.6(4) 1_555 1_555 1_555 no
C(18) C(17) H(13) 121.0(4) 1_555 1_555 1_555 no
C(13) C(18) C(17) 120.3(4) 1_555 1_555 1_555 yes
C(13) C(18) H(14) 120.1(4) 1_555 1_555 1_555 no
C(17) C(18) H(14) 119.6(4) 1_555 1_555 1_555 no
C(20) C(19) C(24) 122.4(10) 1_555 1_555 1_555 yes
C(20) C(19) H(15) 119(1) 1_555 1_555 1_555 no
C(24) C(19) H(15) 117(1) 1_555 1_555 1_555 no
C(19) C(20) C(21) 121.7(9) 1_555 1_555 1_555 yes
C(19) C(20) H(16) 120(1) 1_555 1_555 1_555 no
C(21) C(20) H(16) 117(1) 1_555 1_555 1_555 no
C(20) C(21) C(22) 112.8(8) 1_555 1_555 1_555 yes
C(20) C(21) H(17) 123(2) 1_555 1_555 1_555 no
C(22) C(21) H(17) 124(2) 1_555 1_555 1_555 no
C(21) C(22) C(23) 115(1) 1_555 1_555 1_555 yes
C(21) C(22) H(18) 121(1) 1_555 1_555 1_555 no
C(23) C(22) H(18) 122(1) 1_555 1_555 1_555 no
C(22) C(23) C(24) 124(1) 1_555 1_555 1_555 yes
C(22) C(23) H(19) 119(1) 1_555 1_555 1_555 no
C(24) C(23) H(19) 115(1) 1_555 1_555 1_555 no
C(19) C(24) C(23) 122(1) 1_555 1_555 1_555 yes
C(19) C(24) H(20) 115(1) 1_555 1_555 1_555 no
C(23) C(24) H(20) 121(1) 1_555 1_555 1_555 no

loop_
_geom_bond_atom_site_label_1
_geom_bond_atom_site_label_2
_geom_bond_distance
_geom_bond_site_symmetry_1
_geom_bond_site_symmetry_2
_geom_bond_publ_flag
I(1) Ag(1) 2.8439(6) 1_555 1_555 yes
I(1) C(4) 2.101(4) 1_555 1_555 yes
I(2) Ag(1) 2.7932(6) 1_555 3_665 yes
I(2) C(10) 2.104(4) 1_555 1_555 yes
I(3) Ag(1) 3.0103(7) 1_555 2_655 yes
I(3) C(16) 2.107(4) 1_555 1_555 yes
Ag(1) O(5) 2.344(4) 1_555 1_555 yes
Cl(1) O(1) 1.430(4) 1_555 1_555 yes
Cl(1) O(2) 1.403(4) 1_555 1_555 yes
Cl(1) O(3) 1.424(4) 1_555 1_555 yes
Cl(1) O(4) 1.427(4) 1_555 1_555 yes
N(1) C(1) 1.432(5) 1_555 1_555 yes
N(1) C(7) 1.404(5) 1_555 1_555 yes
N(1) C(13) 1.415(5) 1_555 1_555 yes
C(1) C(2) 1.374(5) 1_555 1_555 yes
C(1) C(6) 1.386(6) 1_555 1_555 yes
C(2) C(3) 1.392(6) 1_555 1_555 yes
C(3) C(4) 1.373(7) 1_555 1_555 yes
C(4) C(5) 1.383(6) 1_555 1_555 yes
C(5) C(6) 1.371(6) 1_555 1_555 yes
C(7) C(8) 1.401(6) 1_555 1_555 yes
C(7) C(12) 1.389(7) 1_555 1_555 yes
C(8) C(9) 1.381(6) 1_555 1_555 yes
C(9) C(10) 1.372(7) 1_555 1_555 yes
C(10) C(11) 1.372(8) 1_555 1_555 yes
C(11) C(12) 1.393(7) 1_555 1_555 yes
C(13) C(14) 1.400(6) 1_555 1_555 yes
C(13) C(18) 1.396(5) 1_555 1_555 yes
C(14) C(15) 1.380(6) 1_555 1_555 yes
C(15) C(16) 1.381(6) 1_555 1_555 yes
C(16) C(17) 1.375(6) 1_555 1_555 yes
C(17) C(18) 1.378(6) 1_555 1_555 yes
C(19) C(20) 1.21(1) 1_555 1_555 yes
C(19) C(24) 1.31(1) 1_555 1_555 yes
C(20) C(21) 1.41(2) 1_555 1_555 yes
C(21) C(22) 1.55(2) 1_555 1_555 yes
C(22) C(23) 1.25(2) 1_555 1_555 yes
C(23) C(24) 1.26(1) 1_555 1_555 yes

loop_
_geom_contact_atom_site_label_1
_geom_contact_atom_site_label_2
_geom_contact_distance
_geom_contact_site_symmetry_1
_geom_contact_site_symmetry_2
_geom_contact_publ_flag
I(1) Ag(1) 2.8439(6) 1_555 1_555 ?
I(2) Ag(1) 2.7932(6) 1_555 3_665 ?
I(3) Ag(1) 3.0103(7) 1_555 2_655 ?
I(1) O(2) 3.289(5) 1_555 1_555 ?
I(1) O(4) 3.424(4) 1_555 1_555 ?
I(2) O(3) 3.177(4) 1_555 4_454 ?
I(3) O(1) 3.294(4) 1_555 2_665 ?
Ag(1) O(3) 3.128(5) 1_555 2_755 ?
Ag(1) C(16) 3.175(4) 1_555 2_645 ?
Ag(1) O(4) 3.502(4) 1_555 1_555 ?
Cl(1) O(5) 3.586(4) 1_555 1_555 ?
O(1) O(5) 2.906(5) 1_555 2_745 ?
O(1) C(23) 3.55(1) 1_555 3_655 ?
O(1) C(22) 3.57(2) 1_555 3_655 ?
O(2) C(15) 3.368(6) 1_555 1_545 ?
O(2) C(14) 3.585(7) 1_555 1_545 ?
O(3) O(5) 2.897(6) 1_555 1_555 ?
O(3) O(5) 3.350(6) 1_555 2_745 ?
O(4) O(5) 3.402(6) 1_555 1_555 ?
O(4) C(17) 3.475(5) 1_555 1_645 ?
O(5) C(17) 3.296(6) 1_555 2_645 ?
O(5) C(18) 3.386(6) 1_555 2_645 ?
O(5) C(16) 3.556(6) 1_555 2_645 ?

loop_
_geom_torsion_atom_site_label_1
_geom_torsion_atom_site_label_2
_geom_torsion_atom_site_label_3
_geom_torsion_atom_site_label_4
_geom_torsion
_geom_torsion_site_symmetry_1
_geom_torsion_site_symmetry_2
_geom_torsion_site_symmetry_3
_geom_torsion_site_symmetry_4
_geom_torsion_publ_flag
I(1) Ag(1) I(2) C(10) 21.0(2) 1_555 1_555 3_665 3_665 yes
I(1) C(4) C(3) C(2) 179.7(4) 1_555 1_555 1_555 1_555 yes
I(1) C(4) C(5) C(6) -178.9(3) 1_555 1_555 1_555 1_555 yes
I(2) Ag(1) I(1) C(4) 85.3(1) 1_555 3_665 3_665 3_665 yes
I(2) C(10) C(9) C(8) 177.3(3) 1_555 1_555 1_555 1_555 yes
I(2) C(10) C(11) C(12) -177.8(4) 1_555 1_555 1_555 1_555 yes
I(3) Ag(1) I(1) C(4) 34.2(1) 1_555 2_655 2_655 2_655 yes
I(3) C(16) C(15) C(14) 174.3(3) 1_555 1_555 1_555 1_555 yes
I(3) C(16) C(17) C(18) -173.3(3) 1_555 1_555 1_555 1_555 yes
Ag(1) I(1) C(4) C(3) 74.5(4) 1_555 1_555 1_555 1_555 yes
Ag(1) I(1) C(4) C(5) -106.1(3) 1_555 1_555 1_555 1_555 yes
Ag(1) I(2) C(10) C(9) -71.8(4) 1_555 3_665 3_665 3_665 yes
Ag(1) I(2) C(10) C(11) 109.1(4) 1_555 3_665 3_665 3_665 yes
O(5) Ag(1) I(1) C(4) 154.4(2) 1_555 1_555 1_555 1_555 yes
O(5) Ag(1) I(2) C(10) 133.4(2) 1_555 1_555 3_665 3_665 yes
N(1) C(1) C(2) C(3) -179.7(4) 1_555 1_555 1_555 1_555 yes
N(1) C(1) C(6) C(5) -179.4(4) 1_555 1_555 1_555 1_555 yes
N(1) C(7) C(8) C(9) 179.6(4) 1_555 1_555 1_555 1_555 yes
N(1) C(7) C(12) C(11) 179.9(4) 1_555 1_555 1_555 1_555 yes
N(1) C(13) C(14) C(15) -173.1(4) 1_555 1_555 1_555 1_555 yes
N(1) C(13) C(18) C(17) 173.9(4) 1_555 1_555 1_555 1_555 yes
C(1) N(1) C(7) C(8) -156.0(4) 1_555 1_555 1_555 1_555 yes
C(1) N(1) C(7) C(12) 22.0(6) 1_555 1_555 1_555 1_555 yes
C(1) N(1) C(13) C(14) 41.0(6) 1_555 1_555 1_555 1_555 yes
C(1) N(1) C(13) C(18) -134.6(4) 1_555 1_555 1_555 1_555 yes
C(1) C(2) C(3) C(4) -0.9(7) 1_555 1_555 1_555 1_555 yes
C(1) C(6) C(5) C(4) -0.7(7) 1_555 1_555 1_555 1_555 yes
C(2) C(1) N(1) C(7) 68.9(6) 1_555 1_555 1_555 1_555 yes
C(2) C(1) N(1) C(13) -128.7(4) 1_555 1_555 1_555 1_555 yes
C(2) C(1) C(6) C(5) 0.1(7) 1_555 1_555 1_555 1_555 yes
C(2) C(3) C(4) C(5) 0.3(8) 1_555 1_555 1_555 1_555 yes
C(3) C(2) C(1) C(6) 0.7(7) 1_555 1_555 1_555 1_555 yes
C(3) C(4) C(5) C(6) 0.5(7) 1_555 1_555 1_555 1_555 yes
C(6) C(1) N(1) C(7) -111.6(5) 1_555 1_555 1_555 1_555 yes
C(6) C(1) N(1) C(13) 50.8(6) 1_555 1_555 1_555 1_555 yes
C(7) N(1) C(13) C(14) -157.2(4) 1_555 1_555 1_555 1_555 yes
C(7) N(1) C(13) C(18) 27.2(6) 1_555 1_555 1_555 1_555 yes
C(7) C(8) C(9) C(10) 0.4(7) 1_555 1_555 1_555 1_555 yes
C(7) C(12) C(11) C(10) 0.7(7) 1_555 1_555 1_555 1_555 yes
C(8) C(7) N(1) C(13) 42.7(6) 1_555 1_555 1_555 1_555 yes
C(8) C(7) C(12) C(11) -2.1(7) 1_555 1_555 1_555 1_555 yes
C(8) C(9) C(10) C(11) -1.9(7) 1_555 1_555 1_555 1_555 yes
C(9) C(8) C(7) C(12) 1.5(6) 1_555 1_555 1_555 1_555 yes
C(9) C(10) C(11) C(12) 1.3(7) 1_555 1_555 1_555 1_555 yes
C(12) C(7) N(1) C(13) -139.2(4) 1_555 1_555 1_555 1_555 yes
C(13) C(14) C(15) C(16) -0.4(7) 1_555 1_555 1_555 1_555 yes
C(13) C(18) C(17) C(16) -1.7(7) 1_555 1_555 1_555 1_555 yes
C(14) C(13) C(18) C(17) -1.7(7) 1_555 1_555 1_555 1_555 yes
C(14) C(15) C(16) C(17) -3.1(7) 1_555 1_555 1_555 1_555 yes
C(15) C(14) C(13) C(18) 2.7(7) 1_555 1_555 1_555 1_555 yes
C(15) C(16) C(17) C(18) 4.1(7) 1_555 1_555 1_555 1_555 yes
C(19) C(20) C(21) C(22) 2(1) 1_555 1_555 1_555 1_555 yes
C(19) C(24) C(23) C(22) 0(2) 1_555 1_555 1_555 1_555 yes
C(20) C(19) C(24) C(23) 4(2) 1_555 1_555 1_555 1_555 yes
C(20) C(21) C(22) C(23) 1(1) 1_555 1_555 1_555 1_555 yes
C(21) C(20) C(19) C(24) -5(1) 1_555 1_555 1_555 1_555 yes
C(21) C(22) C(23) C(24) -2(2) 1_555 1_555 1_555 1_555 yes
